data_4072635
loop_
_publ_author_name
'Lersch, Martin'
'Krivokapic, Alexander'
'Tilset, Mats'

_publ_section_title
;
 Synthesis and Structural Characterization of a Fluorinated \a-Diimine
 Platinum(II) Complex
;
_journal_issue 7
_journal_name_full Organometallics
_journal_page_first 1581
_journal_paper_doi 10.1021/om060897u
_journal_volume 26
_journal_year 2007
_chemical_formula_moiety 'C20 H18 Cl2 F6 N2 Pt1'
_chemical_formula_sum 'C20 H18 Cl2 F6 N2 Pt'
_chemical_formula_weight 666.36
_space_group_IT_number 14
_symmetry_cell_setting monoclinic
_symmetry_space_group_name_Hall '-P 2ybc'
_symmetry_space_group_name_H-M 'P 1 21/c 1'
_atom_sites_solution_hydrogens geom
_atom_sites_solution_primary direct
_audit_creation_date 06-04-19
_audit_creation_method CRYSTALS_ver_12.82
_cell_angle_alpha 90
_cell_angle_beta 100.8220(10)
_cell_angle_gamma 90
_cell_formula_units_Z 4
_cell_length_a 8.3808(2)
_cell_length_b 12.9274(2)
_cell_length_c 19.9372(4)
_cell_measurement_reflns_used 7290
_cell_measurement_temperature 105
_cell_measurement_theta_max 40.3
_cell_measurement_theta_min 2.5
_cell_volume 2121.62(7)
_computing_cell_refinement 'SAINT (Siemens ,1995)'
_computing_data_collection 'SMART (Siemens, 1993)'
_computing_data_reduction 'SAINT (Siemens ,1995)'
_computing_molecular_graphics 'CAMERON (Watkin et al., 1996)'
_computing_publication_material 'CRYSTALS (Betteridge et al., 2003)'
_computing_structure_refinement 'CRYSTALS (Betteridge et al., 2003)'
_computing_structure_solution 'SIR92 (Altomare et al., 1994)'
_diffrn_ambient_temperature 105
_diffrn_measured_fraction_theta_full 0.995
_diffrn_measured_fraction_theta_max 0.968
_diffrn_measurement_device_type 'Bruker SMART'
_diffrn_measurement_method \w
_diffrn_radiation_monochromator graphite
_diffrn_radiation_type 'Mo K\a'
_diffrn_radiation_wavelength 0.71073
_diffrn_reflns_av_R_equivalents 0.035
_diffrn_reflns_limit_h_max 14
_diffrn_reflns_limit_h_min -15
_diffrn_reflns_limit_k_max 23
_diffrn_reflns_limit_k_min -19
_diffrn_reflns_limit_l_max 35
_diffrn_reflns_limit_l_min -35
_diffrn_reflns_number 36018
_diffrn_reflns_theta_full 28.239
_diffrn_reflns_theta_max 40.341
_diffrn_reflns_theta_min 1.888
_diffrn_standards_decay_% none
_diffrn_standards_interval_count none
_diffrn_standards_interval_time none
_diffrn_standards_number 0
_exptl_absorpt_coefficient_mu 6.928
_exptl_absorpt_correction_T_max 0.35
_exptl_absorpt_correction_T_min 0.10
_exptl_absorpt_correction_type multi-scan
_exptl_absorpt_process_details 'SADABS (Siemens, 1996)'
_exptl_crystal_colour black
_exptl_crystal_density_diffrn 2.086
_exptl_crystal_description block
_exptl_crystal_F_000 1272
_exptl_crystal_size_max 0.35
_exptl_crystal_size_mid 0.30
_exptl_crystal_size_min 0.15
_refine_diff_density_max 3.26
_refine_diff_density_min -1.54
_refine_ls_extinction_method None
_refine_ls_goodness_of_fit_ref 1.0891
_refine_ls_hydrogen_treatment constr
_refine_ls_matrix_type full
_refine_ls_number_parameters 280
_refine_ls_number_reflns 9914
_refine_ls_number_restraints 0
_refine_ls_R_factor_all 0.0332
_refine_ls_R_factor_gt 0.0229
_refine_ls_shift/su_max 0.000958
_refine_ls_structure_factor_coef F
_refine_ls_weighting_details
;
 Method, part 1, Chebychev polynomial, (Watkin, 1994, Prince, 1982) 
 [weight] = 1.0/[A~0~*T~0~(x)+A~1~*T~1~(x) ... +A~n-1~]*T~n-1~(x)] 
 where A~i~ are the Chebychev coefficients listed below and x= Fcalc/Fmax 
 Method = Robust Weighting (Prince, 1982) 
 W = [weight] * [1-(deltaF/6*sigmaF)^2^]^2^ 
 A~i~ are: 
 0.187 0.142 0.764E-01 
;
_refine_ls_weighting_scheme calc
_refine_ls_wR_factor_all 0.0395
_refine_ls_wR_factor_gt 0.0264
_refine_ls_wR_factor_ref 0.0264
_reflns_limit_h_max 14
_reflns_limit_h_min -15
_reflns_limit_k_max 23
_reflns_limit_k_min 0
_reflns_limit_l_max 35
_reflns_limit_l_min 0
_reflns_number_gt 9914
_reflns_number_total 13009
_reflns_threshold_expression I>3.00u(I)
_oxford_diffrn_Wilson_B_factor 1.01
_oxford_diffrn_Wilson_scale 156.96
_oxford_refine_ls_scale 0.08221(5)
_oxford_structure_analysis_title 'ml748 in P2(1)/c'
_cod_data_source_file om060897usi20060929_101038.cif
_cod_data_source_block CRYSTALS_cif
_cod_depositor_comments
;
The following automatic conversions were performed:

'_symmetry_cell_setting' value 'Monoclinic' changed to 'monoclinic'
according to /home/saulius/struct/CIF-dictionaries/cif_core.dic
dictionary named 'cif_core.dic' version 2.4.1 from 2010-06-29.

Automatic conversion script
Id: cif_fix_values 1715 2011-07-08 13:25:40Z adriana 
;
_cod_original_sg_symbol_H-M 'P 1 21/c 1 '
_cod_original_formula_sum 'C20 H18 Cl2 F6 N2 Pt1'
_cod_database_code 4072635

loop_
_symmetry_equiv_pos_as_xyz
x,y,z
-x,-y,-z
-x,y+1/2,-z+1/2
x,-y+1/2,z+1/2

loop_
_atom_site_label
_atom_site_type_symbol
_atom_site_fract_x
_atom_site_fract_y
_atom_site_fract_z
_atom_site_U_iso_or_equiv
_atom_site_occupancy
_atom_site_adp_type
_atom_site_refinement_flags_posn
Pt1 Pt 0.194732(7) 0.082342(4) 0.229419(3) 0.0127 1.0000 Uani .
Cl1 Cl 0.13094(6) 0.23946(3) 0.26874(2) 0.0203 1.0000 Uani .
Cl2 Cl 0.20428(7) 0.15766(4) 0.12715(2) 0.0217 1.0000 Uani .
N1 N 0.20310(18) 0.00616(11) 0.31710(7) 0.0139 1.0000 Uani .
N2 N 0.25131(18) -0.05945(11) 0.20242(7) 0.0136 1.0000 Uani .
C1 C 0.2442(2) -0.09135(13) 0.31674(8) 0.0146 1.0000 Uani .
C2 C 0.2654(2) -0.13016(12) 0.24972(8) 0.0140 1.0000 Uani .
C3 C 0.2839(2) -0.08027(13) 0.13457(8) 0.0147 1.0000 Uani .
C4 C 0.4459(2) -0.07479(14) 0.12609(10) 0.0175 1.0000 Uani .
C5 C 0.4749(3) -0.09407(16) 0.06052(11) 0.0233 1.0000 Uani .
C6 C 0.3488(3) -0.11483(17) 0.00688(11) 0.0261 1.0000 Uani .
C7 C 0.1882(3) -0.11595(16) 0.01672(9) 0.0222 1.0000 Uani .
C8 C 0.1522(2) -0.09796(13) 0.08126(9) 0.0170 1.0000 Uani .
C9 C 0.5816(3) -0.04401(17) 0.18336(12) 0.0234 1.0000 Uani .
C10 C -0.0192(2) -0.09781(17) 0.09299(11) 0.0223 1.0000 Uani .
C11 C 0.1659(2) 0.05667(13) 0.37721(9) 0.0152 1.0000 Uani .
C12 C 0.2887(2) 0.11447(15) 0.41827(9) 0.0184 1.0000 Uani .
C13 C 0.2482(3) 0.16412(16) 0.47475(10) 0.0221 1.0000 Uani .
C14 C 0.0918(3) 0.15708(16) 0.48878(10) 0.0223 1.0000 Uani .
C15 C -0.0268(3) 0.10033(16) 0.44623(10) 0.0210 1.0000 Uani .
C16 C 0.0073(2) 0.04814(14) 0.38923(9) 0.0170 1.0000 Uani .
C17 C 0.4578(3) 0.1203(2) 0.40250(12) 0.0263 1.0000 Uani .
C18 C -0.1206(2) -0.01333(17) 0.34268(11) 0.0220 1.0000 Uani .
C19 C 0.2806(3) -0.15927(15) 0.38121(9) 0.0191 1.0000 Uani .
C20 C 0.3057(2) -0.24366(14) 0.23650(9) 0.0173 1.0000 Uani .
F1 F 0.3113(2) -0.10478(12) 0.43875(7) 0.0302 1.0000 Uani .
F2 F 0.15924(19) -0.22316(12) 0.38522(8) 0.0276 1.0000 Uani .
F3 F 0.41531(17) -0.21449(11) 0.37941(7) 0.0239 1.0000 Uani .
F4 F 0.24680(19) -0.30746(10) 0.27805(7) 0.0234 1.0000 Uani .
F5 F 0.46596(17) -0.25727(12) 0.24639(8) 0.0268 1.0000 Uani .
F6 F 0.24266(19) -0.27293(10) 0.17319(7) 0.0237 1.0000 Uani .
H51 H 0.5820 -0.0923 0.0529 0.0296 1.0000 Uiso R
H61 H 0.3713 -0.1280 -0.0360 0.0323 1.0000 Uiso R
H71 H 0.1035 -0.1280 -0.0205 0.0277 1.0000 Uiso R
H91 H 0.6762 -0.0253 0.1652 0.0358 1.0000 Uiso R
H92 H 0.6069 -0.1005 0.2142 0.0356 1.0000 Uiso R
H93 H 0.5503 0.0129 0.2075 0.0350 1.0000 Uiso R
H101 H -0.0954 -0.1018 0.0507 0.0332 1.0000 Uiso R
H102 H -0.0355 -0.1560 0.1195 0.0332 1.0000 Uiso R
H103 H -0.0417 -0.0375 0.1171 0.0335 1.0000 Uiso R
H131 H 0.3265 0.2025 0.5032 0.0259 1.0000 Uiso R
H141 H 0.0657 0.1905 0.5275 0.0269 1.0000 Uiso R
H151 H -0.1316 0.0967 0.4550 0.0257 1.0000 Uiso R
H171 H 0.5193 0.1733 0.4303 0.0400 1.0000 Uiso R
H172 H 0.5124 0.0552 0.4120 0.0405 1.0000 Uiso R
H173 H 0.4536 0.1376 0.3554 0.0404 1.0000 Uiso R
H181 H -0.2233 -0.0018 0.3564 0.0332 1.0000 Uiso R
H182 H -0.0959 -0.0868 0.3462 0.0336 1.0000 Uiso R
H183 H -0.1269 0.0094 0.2958 0.0329 1.0000 Uiso R

loop_
_atom_site_aniso_label
_atom_site_aniso_U_11
_atom_site_aniso_U_22
_atom_site_aniso_U_33
_atom_site_aniso_U_23
_atom_site_aniso_U_13
_atom_site_aniso_U_12
Pt1 0.01627(2) 0.01124(2) 0.01058(2) 0.000451(17) 0.002689(15) 0.000681(19)
Cl1 0.02806(19) 0.01321(14) 0.02048(17) -0.00141(12) 0.00644(14) 0.00225(13)
Cl2 0.0333(2) 0.01756(16) 0.01471(15) 0.00505(13) 0.00550(15) 0.00247(15)
N1 0.0177(5) 0.0141(5) 0.0102(5) -0.0009(4) 0.0034(4) 0.0009(4)
N2 0.0163(5) 0.0140(5) 0.0108(5) -0.0005(4) 0.0034(4) 0.0012(4)
C1 0.0183(6) 0.0147(6) 0.0112(5) 0.0012(4) 0.0037(4) 0.0015(5)
C2 0.0170(6) 0.0129(5) 0.0123(6) 0.0014(4) 0.0030(4) 0.0018(4)
C3 0.0198(6) 0.0140(5) 0.0109(5) -0.0009(4) 0.0042(4) -0.0003(5)
C4 0.0194(6) 0.0158(6) 0.0186(7) -0.0016(5) 0.0069(5) -0.0016(5)
C5 0.0310(9) 0.0213(8) 0.0217(8) -0.0020(6) 0.0153(7) -0.0023(7)
C6 0.0436(12) 0.0222(8) 0.0157(7) -0.0030(6) 0.0143(7) -0.0058(8)
C7 0.0352(10) 0.0203(7) 0.0107(6) -0.0017(5) 0.0035(6) -0.0064(7)
C8 0.0233(7) 0.0154(6) 0.0119(6) 0.0002(4) 0.0024(5) -0.0030(5)
C9 0.0170(7) 0.0249(8) 0.0279(9) -0.0029(7) 0.0031(6) -0.0026(6)
C10 0.0195(7) 0.0246(8) 0.0217(8) 0.0016(6) 0.0008(6) -0.0030(6)
C11 0.0191(6) 0.0145(5) 0.0123(6) -0.0008(4) 0.0035(5) 0.0001(5)
C12 0.0218(7) 0.0190(7) 0.0141(6) -0.0020(5) 0.0026(5) -0.0021(5)
C13 0.0312(9) 0.0197(7) 0.0146(6) -0.0036(5) 0.0019(6) -0.0017(6)
C14 0.0349(10) 0.0191(7) 0.0139(6) -0.0032(5) 0.0072(6) 0.0037(7)
C15 0.0264(8) 0.0204(7) 0.0177(7) -0.0004(5) 0.0081(6) 0.0044(6)
C16 0.0205(7) 0.0160(6) 0.0152(6) 0.0001(5) 0.0050(5) 0.0014(5)
C17 0.0233(8) 0.0337(10) 0.0214(8) -0.0036(7) 0.0033(7) -0.0077(7)
C18 0.0181(7) 0.0253(8) 0.0224(8) -0.0038(6) 0.0030(6) -0.0015(6)
C19 0.0256(8) 0.0196(7) 0.0126(6) 0.0044(5) 0.0045(5) 0.0036(6)
C20 0.0214(6) 0.0136(6) 0.0172(6) 0.0002(5) 0.0045(5) 0.0023(5)
F1 0.0495(9) 0.0276(6) 0.0122(5) 0.0021(4) 0.0025(5) 0.0109(6)
F2 0.0285(6) 0.0287(6) 0.0272(6) 0.0129(5) 0.0096(5) 0.0007(5)
F3 0.0246(6) 0.0269(6) 0.0193(5) 0.0056(4) 0.0017(4) 0.0096(5)
F4 0.0334(7) 0.0150(5) 0.0223(5) 0.0041(4) 0.0070(5) 0.0008(4)
F5 0.0217(5) 0.0249(6) 0.0345(7) -0.0012(5) 0.0071(5) 0.0080(5)
F6 0.0382(7) 0.0152(5) 0.0169(5) -0.0032(4) 0.0029(5) 0.0006(4)

loop_
_atom_type_symbol
_atom_type_scat_dispersion_real
_atom_type_scat_dispersion_imag
_atom_type_scat_Cromer_Mann_a1
_atom_type_scat_Cromer_Mann_b1
_atom_type_scat_Cromer_Mann_a2
_atom_type_scat_Cromer_Mann_b2
_atom_type_scat_Cromer_Mann_a3
_atom_type_scat_Cromer_Mann_b3
_atom_type_scat_Cromer_Mann_a4
_atom_type_scat_Cromer_Mann_b4
_atom_type_scat_Cromer_Mann_c
_atom_type_scat_source
C 0.0033 0.0016 2.3100 20.8439 1.0200 10.2075 1.5886 0.5687 0.8650 51.6512 0.2156 'International Tables Vol C 4.2.6.8 and 6.1.1.4'
H 0.0000 0.0000 0.4930 10.5109 0.3229 26.1257 0.1402 3.1424 0.0408 57.7998 0.0030 'International Tables Vol C 4.2.6.8 and 6.1.1.4'
N 0.0061 0.0033 12.2126 0.0057 3.1322 9.8933 2.0125 28.9975 1.1663 0.5826 -11.5290 'International Tables Vol C 4.2.6.8 and 6.1.1.4'
F 0.0171 0.0103 3.5392 10.2825 2.6412 4.2944 1.5170 0.2615 1.0243 26.1476 0.2776 'International Tables Vol C 4.2.6.8 and 6.1.1.4'
Cl 0.1484 0.1585 11.4604 0.0104 7.1964 1.1662 6.2556 18.5194 1.6455 47.7784 -9.5574 'International Tables Vol C 4.2.6.8 and 6.1.1.4'
Pt -1.7033 8.3905 27.0059 1.5129 17.7639 8.8117 15.7131 0.4246 5.7837 38.6103 11.6883 'International Tables Vol C 4.2.6.8 and 6.1.1.4'

loop_
_geom_angle_atom_site_label_1
_geom_angle_atom_site_label_2
_geom_angle_atom_site_label_3
_geom_angle
_geom_angle_publ_flag
Cl1 Pt1 Cl2 88.676(17) yes
Cl1 Pt1 N1 96.34(4) yes
Cl2 Pt1 N1 174.22(4) yes
Cl1 Pt1 N2 175.49(4) yes
Cl2 Pt1 N2 95.82(4) yes
N1 Pt1 N2 79.15(6) yes
Pt1 N1 C1 115.91(11) yes
Pt1 N1 C11 121.62(11) yes
C1 N1 C11 122.47(14) yes
Pt1 N2 C2 116.34(11) yes
Pt1 N2 C3 121.15(11) yes
C2 N2 C3 122.42(14) yes
N1 C1 C2 114.30(14) yes
N1 C1 C19 123.83(15) yes
C2 C1 C19 121.72(14) yes
C1 C2 N2 114.13(14) yes
C1 C2 C20 123.31(14) yes
N2 C2 C20 122.54(15) yes
N2 C3 C4 117.26(15) yes
N2 C3 C8 118.55(15) yes
C4 C3 C8 124.06(16) yes
C3 C4 C5 116.56(18) yes
C3 C4 C9 122.20(17) yes
C5 C4 C9 121.16(18) yes
C4 C5 C6 121.1(2) yes
C4 C5 H51 119.2 no
C6 C5 H51 119.7 no
C5 C6 C7 120.72(18) yes
C5 C6 H61 119.5 no
C7 C6 H61 119.8 no
C6 C7 C8 120.60(19) yes
C6 C7 H71 119.8 no
C8 C7 H71 119.6 no
C3 C8 C7 116.84(18) yes
C3 C8 C10 121.56(16) yes
C7 C8 C10 121.60(18) yes
C4 C9 H91 109.8 no
C4 C9 H92 109.4 no
H91 C9 H92 109.7 no
C4 C9 H93 110.5 no
H91 C9 H93 108.9 no
H92 C9 H93 108.5 no
C8 C10 H101 111.2 no
C8 C10 H102 109.3 no
H101 C10 H102 107.8 no
C8 C10 H103 111.5 no
H101 C10 H103 109.0 no
H102 C10 H103 107.9 no
N1 C11 C12 118.31(16) yes
N1 C11 C16 117.72(15) yes
C12 C11 C16 123.92(16) yes
C11 C12 C13 116.98(18) yes
C11 C12 C17 121.27(17) yes
C13 C12 C17 121.74(18) yes
C12 C13 C14 120.90(18) yes
C12 C13 H131 119.4 no
C14 C13 H131 119.7 no
C13 C14 C15 120.27(18) yes
C13 C14 H141 120.3 no
C15 C14 H141 119.4 no
C14 C15 C16 121.31(19) yes
C14 C15 H151 120.4 no
C16 C15 H151 118.3 no
C11 C16 C15 116.61(17) yes
C11 C16 C18 121.71(16) yes
C15 C16 C18 121.68(18) yes
C12 C17 H171 109.7 no
C12 C17 H172 110.2 no
H171 C17 H172 109.0 no
C12 C17 H173 110.6 no
H171 C17 H173 108.3 no
H172 C17 H173 109.0 no
C16 C18 H181 108.3 no
C16 C18 H182 110.7 no
H181 C18 H182 108.7 no
C16 C18 H183 109.7 no
H181 C18 H183 109.7 no
H182 C18 H183 109.7 no
C1 C19 F1 113.22(16) yes
C1 C19 F2 111.84(16) yes
F1 C19 F2 107.75(17) yes
C1 C19 F3 108.48(15) yes
F1 C19 F3 106.10(17) yes
F2 C19 F3 109.24(17) yes
C2 C20 F4 111.46(15) yes
C2 C20 F5 110.37(15) yes
F4 C20 F5 107.96(15) yes
C2 C20 F6 111.90(14) yes
F4 C20 F6 106.71(16) yes
F5 C20 F6 108.25(16) yes

loop_
_geom_bond_atom_site_label_1
_geom_bond_atom_site_label_2
_geom_bond_distance
_geom_bond_publ_flag
Pt1 Cl1 2.2767(4) yes
Pt1 Cl2 2.2745(4) yes
Pt1 N1 1.9962(14) yes
Pt1 N2 1.9926(14) yes
N1 C1 1.307(2) yes
N1 C11 1.449(2) yes
N2 C2 1.303(2) yes
N2 C3 1.454(2) yes
C1 C2 1.469(2) yes
C1 C19 1.539(2) yes
C2 C20 1.539(2) yes
C3 C4 1.401(3) yes
C3 C8 1.400(2) yes
C4 C5 1.396(3) yes
C4 C9 1.506(3) yes
C5 C6 1.382(3) yes
C5 H51 0.939 no
C6 C7 1.396(4) yes
C6 H61 0.926 no
C7 C8 1.395(3) yes
C7 H71 0.938 no
C8 C10 1.498(3) yes
C9 H91 0.963 no
C9 H92 0.953 no
C9 H93 0.943 no
C10 H101 0.959 no
C10 H102 0.944 no
C10 H103 0.953 no
C11 C12 1.404(3) yes
C11 C16 1.398(3) yes
C12 C13 1.392(3) yes
C12 C17 1.510(3) yes
C13 C14 1.394(3) yes
C13 H131 0.927 no
C14 C15 1.389(3) yes
C14 H141 0.945 no
C15 C16 1.397(3) yes
C15 H151 0.928 no
C16 C18 1.506(3) yes
C17 H171 0.966 no
C17 H172 0.960 no
C17 H173 0.960 no
C18 H181 0.963 no
C18 H182 0.973 no
C18 H183 0.972 no
C19 F1 1.330(2) yes
C19 F2 1.324(3) yes
C19 F3 1.342(2) yes
C20 F4 1.328(2) yes
C20 F5 1.332(2) yes
C20 F6 1.329(2) yes
